data_4517334
loop_
_publ_author_name
'Reina, Antonio'
'Krachko, Tetiana'
'Onida, Killian'
'Bouyssi, Didier'
'Jeanneau, Erwann'
'Monteiro, Nuno'
'Amgoune, Abderrahmane'

_publ_section_title
;
 Development and Mechanistic Investigations of a Base-Free Suzuki--Miyaura
 Cross-Coupling of \a,\a-Difluoroacetamides via C--N Bond Cleavage
;
_journal_name_full 'ACS Catalysis'
_journal_page_first 2189
_journal_page_last 2197
_journal_paper_doi 10.1021/acscatal.9b05159
_journal_year 2020
_chemical_formula_moiety 'C44 H71 Cl F2 O P2 Pd'
_chemical_formula_sum 'C44 H71 Cl F2 O P2 Pd'
_chemical_formula_weight 857.79
_space_group_crystal_system triclinic
_space_group_IT_number 2
_space_group_name_Hall '-P 1'
_space_group_name_H-M_alt 'P -1'
_atom_sites_solution_hydrogens geom
_atom_sites_solution_primary dual
_audit_creation_date 2019-09-13
_audit_creation_method
;
Olex2 1.2
(compiled 2018.05.29 svn.r3508 for OlexSys, GUI svn.r5506)
;
_cell_angle_alpha 93.900(3)
_cell_angle_beta 97.182(4)
_cell_angle_gamma 92.677(4)
_cell_formula_units_Z 4
_cell_length_a 12.0444(6)
_cell_length_b 14.0441(6)
_cell_length_c 25.7109(8)
_cell_measurement_reflns_used 30422
_cell_measurement_temperature 150.01(10)
_cell_measurement_theta_max 29.1900
_cell_measurement_theta_min 2.8870
_cell_volume 4298.3(3)
_computing_cell_refinement 'CrysAlisPro 1.171.40.53 (Rigaku OD, 2019)'
_computing_data_collection 'CrysAlisPro 1.171.40.53 (Rigaku OD, 2019)'
_computing_data_reduction 'CrysAlisPro 1.171.40.53 (Rigaku OD, 2019)'
_computing_molecular_graphics 'Olex2 (Dolomanov et al., 2009)'
_computing_publication_material 'Olex2 (Dolomanov et al., 2009)'
_computing_structure_refinement 'ShelXL (Sheldrick, 2015)'
_computing_structure_solution 'ShelXT (Sheldrick, 2015)'
_diffrn_ambient_environment N~2~
_diffrn_ambient_temperature 150.01(10)
_diffrn_detector 'CCD plate'
_diffrn_detector_area_resol_mean 10.4685
_diffrn_detector_type Atlas
_diffrn_measured_fraction_theta_full 0.999
_diffrn_measured_fraction_theta_max 0.871
_diffrn_measurement_details
;
List of Runs (angles in degrees, time in seconds):

  # Type    Start    End  Width  t~exp~   \w     \q     \k     \f   Frames
--------------------------------------------------------------------------
  1  \w    -43.00  66.00   1.00   50.00    --  -10.32  77.00-120.00  109
  2  \w    -13.00  86.00   1.00   50.00    --   11.26  37.00 120.00   99
  3  \w     -4.00  52.00   1.00   50.00    --   11.26 -99.00-180.00   56
  4  \w     -4.00  52.00   1.00   50.00    --   11.26 -99.00   0.00   56
  5  \w    -13.00  86.00   1.00   50.00    --   11.26  37.00-120.00   99
  6  \w    -42.00   7.00   1.00   50.00    --   11.26 120.00 102.00   49
  7  \w    -63.00  36.00   1.00   50.00    --   11.26 -37.00 -60.00   99
  8  \w    -38.00  41.00   1.00   50.00    --  -10.32  57.00  90.00   79
  9  \w     -4.00  52.00   1.00   50.00    --   11.26 -99.00  60.00   56
 10  \w    -13.00  86.00   1.00   50.00    --   11.26  37.00   0.00   99
;
_diffrn_measurement_device 'four-circle diffractometer'
_diffrn_measurement_device_type 'Xcalibur, Atlas, Gemini ultra'
_diffrn_measurement_method '\w scans'
_diffrn_orient_matrix_type 'CrysAlisPro convention (1999,Acta A55,543-557)'
_diffrn_orient_matrix_UB_11 -0.0432010000
_diffrn_orient_matrix_UB_12 -0.0316177000
_diffrn_orient_matrix_UB_13 -0.0136850000
_diffrn_orient_matrix_UB_21 0.0206136000
_diffrn_orient_matrix_UB_22 0.0082094000
_diffrn_orient_matrix_UB_23 -0.0240622000
_diffrn_orient_matrix_UB_31 0.0352545000
_diffrn_orient_matrix_UB_32 -0.0387756000
_diffrn_orient_matrix_UB_33 0.0033477000
_diffrn_radiation_monochromator graphite
_diffrn_radiation_probe x-ray
_diffrn_radiation_type MoK\a
_diffrn_radiation_wavelength 0.71073
_diffrn_reflns_av_R_equivalents 0.0957
_diffrn_reflns_av_unetI/netI 0.0906
_diffrn_reflns_Laue_measured_fraction_full 0.999
_diffrn_reflns_Laue_measured_fraction_max 0.871
_diffrn_reflns_limit_h_max 16
_diffrn_reflns_limit_h_min -16
_diffrn_reflns_limit_k_max 19
_diffrn_reflns_limit_k_min -19
_diffrn_reflns_limit_l_max 35
_diffrn_reflns_limit_l_min -35
_diffrn_reflns_number 90811
_diffrn_reflns_point_group_measured_fraction_full 0.999
_diffrn_reflns_point_group_measured_fraction_max 0.871
_diffrn_reflns_theta_full 25.242
_diffrn_reflns_theta_max 29.807
_diffrn_reflns_theta_min 2.715
_diffrn_source 'fine-focus sealed X-ray tube'
_diffrn_source_type 'Enhance (Mo) X-ray Source'
_exptl_absorpt_coefficient_mu 0.609
_exptl_absorpt_correction_T_max 0.841
_exptl_absorpt_correction_T_min 0.770
_exptl_absorpt_correction_type analytical
_exptl_absorpt_process_details
;
CrysAlisPro 1.171.40.53 (Rigaku Oxford Diffraction, 2019)
Analytical numeric absorption correction using a multifaceted crystal
			model based on expressions derived by R.C. Clark & J.S. Reid.
(Clark, R. C. & Reid, J. S. (1995). Acta Cryst. A51, 887-897)
;
_exptl_crystal_colour 'light yellow'
_exptl_crystal_colour_modifier light
_exptl_crystal_colour_primary yellow
_exptl_crystal_density_diffrn 1.326
_exptl_crystal_description block
_exptl_crystal_F_000 1816
_exptl_crystal_size_max 0.606
_exptl_crystal_size_mid 0.472
_exptl_crystal_size_min 0.367
_refine_diff_density_max 1.638
_refine_diff_density_min -2.062
_refine_diff_density_rms 0.160
_refine_ls_extinction_coef 0.0030(4)
_refine_ls_extinction_expression Fc^*^=kFc[1+0.001xFc^2^\l^3^/sin(2\q)]^-1/4^
_refine_ls_extinction_method 'SHELXL-2018/3 (Sheldrick 2018)'
_refine_ls_goodness_of_fit_ref 1.158
_refine_ls_hydrogen_treatment constr
_refine_ls_matrix_type full
_refine_ls_number_parameters 920
_refine_ls_number_reflns 21456
_refine_ls_number_restraints 0
_refine_ls_restrained_S_all 1.158
_refine_ls_R_factor_all 0.1141
_refine_ls_R_factor_gt 0.0716
_refine_ls_shift/su_max 0.001
_refine_ls_shift/su_mean 0.000
_refine_ls_structure_factor_coef Fsqd
_refine_ls_weighting_details 'w=1/[\s^2^(Fo^2^)+(0.0991P)^2^+3.6600P] where P=(Fo^2^+2Fc^2^)/3'
_refine_ls_weighting_scheme calc
_refine_ls_wR_factor_gt 0.1742
_refine_ls_wR_factor_ref 0.2236
_reflns_Friedel_coverage 0.000
_reflns_number_gt 14047
_reflns_number_total 21456
_reflns_threshold_expression 'I > 2\s(I)'
_cod_data_source_file cs9b05159_si_002.cif
_cod_data_source_block tk232
_cod_depositor_comments 'Adding full bibliography for 4517334--4517335.cif.'
_cod_database_code 4517334
_shelx_shelxl_version_number 2018/3
_chemical_oxdiff_formula 'Pd1 Cl1 F2 O1 P2 C44 H71'
_shelx_space_group_comment
;
The symmetry employed for this shelxl refinement is uniquely defined
by the following loop, which should always be used as a source of
symmetry information in preference to the above space-group names.
They are only intended as comments.
;
_reflns_odcompleteness_completeness 99.88
_reflns_odcompleteness_iscentric 1
_reflns_odcompleteness_theta 26.32
_olex2_refinement_description
;
1. Fixed Uiso
 At 1.2 times of:
  All C(H) groups, All C(H,H) groups
2.a Ternary CH refined with riding coordinates:
 C9(H9), C15(H15), C21(H21), C27(H27), C33(H33), C39(H39), C53(H53), C59(H59),
 C65(H65), C71(H71), C77(H77), C83(H83)
2.b Secondary CH2 refined with riding coordinates:
 C10(H10A,H10B), C11(H11A,H11B), C12(H12A,H12B), C13(H13A,H13B), C14(H14A,
 H14B), C16(H16A,H16B), C17(H17A,H17B), C18(H18A,H18B), C19(H19A,H19B),
 C20(H20A,H20B), C22(H22A,H22B), C23(H23A,H23B), C24(H24A,H24B), C25(H25A,H25B),
  C26(H26A,H26B), C28(H28A,H28B), C29(H29A,H29B), C30(H30A,H30B), C31(H31A,
 H31B), C32(H32A,H32B), C34(H34A,H34B), C35(H35A,H35B), C36(H36A,H36B),
 C37(H37A,H37B), C38(H38A,H38B), C40(H40A,H40B), C41(H41A,H41B), C42(H42A,H42B),
  C43(H43A,H43B), C44(H44A,H44B), C54(H54A,H54B), C55(H55A,H55B), C56(H56A,
 H56B), C57(H57A,H57B), C58(H58A,H58B), C60(H60A,H60B), C61(H61A,H61B),
 C62(H62A,H62B), C63(H63A,H63B), C64(H64A,H64B), C66(H66A,H66B), C67(H67A,H67B),
  C68(H68A,H68B), C69(H69A,H69B), C70(H70A,H70B), C72(H72A,H72B), C73(H73A,
 H73B), C74(H74A,H74B), C75(H75A,H75B), C76(H76A,H76B), C78(H78A,H78B),
 C79(H79A,H79B), C80(H80A,H80B), C81(H81A,H81B), C82(H82A,H82B), C84(H84A,H84B),
  C85(H85A,H85B), C86(H86A,H86B), C87(H87A,H87B), C88(H88A,H88B)
2.c Aromatic/amide H refined with riding coordinates:
 C4(H4), C5(H5), C6(H6), C7(H7), C8(H8), C48(H48), C49(H49), C50(H50),
 C51(H51), C52(H52)
;
_olex2_date_sample_data_collection 2019-09-11
_olex2_exptl_crystal_mounting_method 'The crystal was mounted on a nylon loop in perfluoroether oil'
_olex2_submission_original_sample_id TK232
_olex2_submission_special_instructions 'No special instructions were received'
_oxdiff_exptl_absorpt_empirical_details
;
Empirical correction (ABSPACK) includes:
;
_oxdiff_exptl_absorpt_empirical_full_max 1.128
_oxdiff_exptl_absorpt_empirical_full_min 0.723

loop_
_space_group_symop_operation_xyz
'x, y, z'
'-x, -y, -z'

loop_
_atom_site_label
_atom_site_type_symbol
_atom_site_fract_x
_atom_site_fract_y
_atom_site_fract_z
_atom_site_U_iso_or_equiv
_atom_site_adp_type
_atom_site_occupancy
_atom_site_site_symmetry_order
_atom_site_calc_flag
_atom_site_refinement_flags_posn
Pd1 Pd 0.32452(3) 0.77060(3) 0.55760(2) 0.02749(12) Uani 1 1 d .
Cl1 Cl 0.45571(10) 0.90862(9) 0.56962(5) 0.0336(3) Uani 1 1 d .
P1 P 0.28649(10) 0.79875(10) 0.46702(5) 0.0298(3) Uani 1 1 d .
P2 P 0.33376(11) 0.77208(9) 0.65056(5) 0.0298(3) Uani 1 1 d .
F1 F 0.3965(2) 0.5696(2) 0.55698(12) 0.0424(7) Uani 1 1 d .
F2 F 0.2457(3) 0.4990(2) 0.57916(11) 0.0416(7) Uani 1 1 d .
O1 O 0.1255(3) 0.6459(3) 0.54777(14) 0.0376(8) Uani 1 1 d .
C1 C 0.2252(4) 0.6532(4) 0.54830(17) 0.0301(10) Uani 1 1 d .
C2 C 0.2837(4) 0.5551(4) 0.54258(19) 0.0327(11) Uani 1 1 d .
C3 C 0.2592(5) 0.5023(4) 0.48925(19) 0.0355(11) Uani 1 1 d .
C4 C 0.1537(5) 0.4599(4) 0.4728(2) 0.0380(12) Uani 1 1 d .
H4 H 0.097979 0.464128 0.494709 0.046 Uiso 1 1 calc R
C5 C 0.1307(5) 0.4109(4) 0.4235(2) 0.0479(14) Uani 1 1 d .
H5 H 0.059697 0.382350 0.412574 0.057 Uiso 1 1 calc R
C6 C 0.2135(6) 0.4044(5) 0.3906(2) 0.0627(19) Uani 1 1 d .
H6 H 0.198554 0.371625 0.357604 0.075 Uiso 1 1 calc R
C7 C 0.3184(6) 0.4476(6) 0.4076(2) 0.068(2) Uani 1 1 d .
H7 H 0.374139 0.443513 0.385701 0.081 Uiso 1 1 calc R
C8 C 0.3424(5) 0.4967(5) 0.4565(2) 0.0489(15) Uani 1 1 d .
H8 H 0.413413 0.525497 0.467353 0.059 Uiso 1 1 calc R
C9 C 0.4053(4) 0.7629(5) 0.4308(2) 0.0448(14) Uani 1 1 d .
H9 H 0.381697 0.698188 0.415488 0.054 Uiso 1 1 calc R
C10 C 0.4277(5) 0.8167(5) 0.3842(2) 0.0474(14) Uani 1 1 d .
H10A H 0.454790 0.881654 0.395946 0.057 Uiso 1 1 calc R
H10B H 0.358603 0.819324 0.360611 0.057 Uiso 1 1 calc R
C11 C 0.5156(6) 0.7670(7) 0.3548(3) 0.070(2) Uani 1 1 d .
H11A H 0.481947 0.706957 0.337645 0.084 Uiso 1 1 calc R
H11B H 0.535021 0.806809 0.327545 0.084 Uiso 1 1 calc R
C12 C 0.6194(5) 0.7474(5) 0.3884(2) 0.0544(16) Uani 1 1 d .
H12A H 0.662953 0.705602 0.368303 0.065 Uiso 1 1 calc R
H12B H 0.663535 0.806985 0.397783 0.065 Uiso 1 1 calc R
C13 C 0.5999(5) 0.7028(5) 0.4368(3) 0.0561(16) Uani 1 1 d .
H13A H 0.670282 0.704914 0.459948 0.067 Uiso 1 1 calc R
H13B H 0.576289 0.636084 0.427924 0.067 Uiso 1 1 calc R
C14 C 0.5133(6) 0.7492(5) 0.4664(3) 0.0573(17) Uani 1 1 d .
H14A H 0.543912 0.810890 0.482455 0.069 Uiso 1 1 calc R
H14B H 0.496714 0.709762 0.494278 0.069 Uiso 1 1 calc R
C15 C 0.1634(4) 0.7299(4) 0.42817(19) 0.0347(11) Uani 1 1 d .
H15 H 0.169763 0.663771 0.437716 0.042 Uiso 1 1 calc R
C16 C 0.0515(4) 0.7602(4) 0.4447(2) 0.0376(12) Uani 1 1 d .
H16A H 0.055419 0.761470 0.482631 0.045 Uiso 1 1 calc R
H16B H 0.038255 0.824275 0.434377 0.045 Uiso 1 1 calc R
C17 C -0.0456(5) 0.6924(5) 0.4196(3) 0.0508(15) Uani 1 1 d .
H17A H -0.035157 0.629055 0.431649 0.061 Uiso 1 1 calc R
H17B H -0.115155 0.714269 0.430304 0.061 Uiso 1 1 calc R
C18 C -0.0527(5) 0.6879(5) 0.3601(2) 0.0549(16) Uani 1 1 d .
H18A H -0.069975 0.749969 0.347839 0.066 Uiso 1 1 calc R
H18B H -0.112600 0.642094 0.344679 0.066 Uiso 1 1 calc R
C19 C 0.0577(5) 0.6584(5) 0.3423(2) 0.0496(15) Uani 1 1 d .
H19A H 0.052887 0.659878 0.304414 0.059 Uiso 1 1 calc R
H19B H 0.070450 0.593353 0.351025 0.059 Uiso 1 1 calc R
C20 C 0.1569(5) 0.7246(4) 0.3683(2) 0.0428(13) Uani 1 1 d .
H20A H 0.225998 0.701147 0.358013 0.051 Uiso 1 1 calc R
H20B H 0.148802 0.788174 0.356292 0.051 Uiso 1 1 calc R
C21 C 0.2672(4) 0.9294(4) 0.4661(2) 0.0364(11) Uani 1 1 d .
H21 H 0.340853 0.959979 0.479649 0.044 Uiso 1 1 calc R
C22 C 0.1895(5) 0.9620(4) 0.5058(2) 0.0382(12) Uani 1 1 d .
H22A H 0.112849 0.940441 0.492698 0.046 Uiso 1 1 calc R
H22B H 0.210167 0.933580 0.538772 0.046 Uiso 1 1 calc R
C23 C 0.1974(5) 1.0701(4) 0.5153(2) 0.0456(14) Uani 1 1 d .
H23A H 0.147366 1.089229 0.540422 0.055 Uiso 1 1 calc R
H23B H 0.273206 1.091317 0.530177 0.055 Uiso 1 1 calc R
C24 C 0.1664(5) 1.1172(4) 0.4646(2) 0.0482(14) Uani 1 1 d .
H24A H 0.177367 1.186030 0.471131 0.058 Uiso 1 1 calc R
H24B H 0.087974 1.101964 0.451798 0.058 Uiso 1 1 calc R
C25 C 0.2388(5) 1.0823(4) 0.4233(2) 0.0497(15) Uani 1 1 d .
H25A H 0.214282 1.109656 0.390472 0.060 Uiso 1 1 calc R
H25B H 0.315960 1.104927 0.434518 0.060 Uiso 1 1 calc R
C26 C 0.2331(5) 0.9740(4) 0.4142(2) 0.0448(14) Uani 1 1 d .
H26A H 0.282996 0.955143 0.388978 0.054 Uiso 1 1 calc R
H26B H 0.157452 0.951189 0.399908 0.054 Uiso 1 1 calc R
C27 C 0.2355(4) 0.8624(4) 0.66949(19) 0.0333(11) Uani 1 1 d .
H27 H 0.233178 0.860612 0.707375 0.040 Uiso 1 1 calc R
C28 C 0.2705(4) 0.9646(4) 0.6596(2) 0.0377(12) Uani 1 1 d .
H28A H 0.275954 0.968720 0.622458 0.045 Uiso 1 1 calc R
H28B H 0.343684 0.982333 0.678998 0.045 Uiso 1 1 calc R
C29 C 0.1845(5) 1.0344(4) 0.6768(2) 0.0448(14) Uani 1 1 d .
H29A H 0.185664 1.035768 0.714663 0.054 Uiso 1 1 calc R
H29B H 0.205221 1.098284 0.667949 0.054 Uiso 1 1 calc R
C30 C 0.0675(5) 1.0049(5) 0.6503(2) 0.0489(15) Uani 1 1 d .
H30A H 0.014884 1.048150 0.663111 0.059 Uiso 1 1 calc R
H30B H 0.064677 1.009447 0.612713 0.059 Uiso 1 1 calc R
C31 C 0.0337(5) 0.9038(5) 0.6610(2) 0.0498(16) Uani 1 1 d .
H31A H -0.041016 0.886414 0.643067 0.060 Uiso 1 1 calc R
H31B H 0.031957 0.899893 0.698386 0.060 Uiso 1 1 calc R
C32 C 0.1163(4) 0.8340(4) 0.6418(2) 0.0395(12) Uani 1 1 d .
H32A H 0.115078 0.835120 0.604100 0.047 Uiso 1 1 calc R
H32B H 0.094584 0.769590 0.649534 0.047 Uiso 1 1 calc R
C33 C 0.4698(4) 0.8182(4) 0.68753(19) 0.0324(11) Uani 1 1 d .
H33 H 0.482490 0.882206 0.675729 0.039 Uiso 1 1 calc R
C34 C 0.5698(4) 0.7628(4) 0.6730(2) 0.0368(12) Uani 1 1 d .
H34A H 0.563123 0.698178 0.683940 0.044 Uiso 1 1 calc R
H34B H 0.569697 0.758964 0.635231 0.044 Uiso 1 1 calc R
C35 C 0.6797(5) 0.8125(4) 0.6999(2) 0.0439(13) Uani 1 1 d .
H35A H 0.741691 0.774500 0.692304 0.053 Uiso 1 1 calc R
H35B H 0.690159 0.874245 0.685899 0.053 Uiso 1 1 calc R
C36 C 0.6806(5) 0.8266(4) 0.7591(2) 0.0446(14) Uani 1 1 d .
H36A H 0.676679 0.764769 0.773598 0.053 Uiso 1 1 calc R
H36B H 0.750235 0.860331 0.774662 0.053 Uiso 1 1 calc R
C37 C 0.5828(5) 0.8829(4) 0.7726(2) 0.0391(12) Uani 1 1 d .
H37A H 0.590044 0.946656 0.760613 0.047 Uiso 1 1 calc R
H37B H 0.583485 0.888995 0.810459 0.047 Uiso 1 1 calc R
C38 C 0.4715(4) 0.8335(4) 0.74690(18) 0.0355(11) Uani 1 1 d .
H38A H 0.460833 0.772270 0.761444 0.043 Uiso 1 1 calc R
H38B H 0.410250 0.872360 0.754603 0.043 Uiso 1 1 calc R
C39 C 0.2822(5) 0.6632(4) 0.6803(2) 0.0370(12) Uani 1 1 d .
H39 H 0.224181 0.631759 0.653709 0.044 Uiso 1 1 calc R
C40 C 0.2257(5) 0.6784(4) 0.7305(2) 0.0460(14) Uani 1 1 d .
H40A H 0.280841 0.703788 0.759508 0.055 Uiso 1 1 calc R
H40B H 0.168230 0.724188 0.725222 0.055 Uiso 1 1 calc R
C41 C 0.1735(7) 0.5835(5) 0.7436(2) 0.064(2) Uani 1 1 d .
H41A H 0.138552 0.593415 0.775436 0.076 Uiso 1 1 calc R
H41B H 0.115420 0.560568 0.715360 0.076 Uiso 1 1 calc R
C42 C 0.2586(7) 0.5089(5) 0.7514(3) 0.071(2) Uani 1 1 d .
H42A H 0.221024 0.448635 0.757068 0.085 Uiso 1 1 calc R
H42B H 0.311512 0.528000 0.782354 0.085 Uiso 1 1 calc R
C43 C 0.3213(6) 0.4957(4) 0.7040(2) 0.0546(17) Uani 1 1 d .
H43A H 0.270246 0.466969 0.674321 0.066 Uiso 1 1 calc R
H43B H 0.380537 0.452288 0.711598 0.066 Uiso 1 1 calc R
C44 C 0.3722(5) 0.5900(4) 0.6893(2) 0.0431(13) Uani 1 1 d .
H44A H 0.407086 0.579070 0.657513 0.052 Uiso 1 1 calc R
H44B H 0.429831 0.615323 0.717200 0.052 Uiso 1 1 calc R
Pd2 Pd 0.68979(3) 0.29300(2) 0.93567(2) 0.02473(12) Uani 1 1 d .
Cl2 Cl 0.58385(10) 0.43434(8) 0.92954(5) 0.0334(3) Uani 1 1 d .
P3 P 0.71473(10) 0.31996(8) 1.02921(5) 0.0261(3) Uani 1 1 d .
P4 P 0.68036(10) 0.28142(9) 0.84262(5) 0.0267(3) Uani 1 1 d .
F3 F 0.5843(2) 0.0964(2) 0.94231(12) 0.0409(7) Uani 1 1 d .
F4 F 0.7028(3) 0.0228(2) 0.89794(12) 0.0441(8) Uani 1 1 d .
O2 O 0.8673(3) 0.1628(2) 0.94189(13) 0.0317(7) Uani 1 1 d .
C45 C 0.7684(4) 0.1728(3) 0.94114(18) 0.0313(11) Uani 1 1 d .
C46 C 0.6952(4) 0.0782(3) 0.94400(19) 0.0323(11) Uani 1 1 d .
C47 C 0.7286(4) 0.0213(3) 0.99031(19) 0.0306(10) Uani 1 1 d .
C48 C 0.6602(4) 0.0126(3) 1.0296(2) 0.0348(11) Uani 1 1 d .
H48 H 0.592383 0.041970 1.027483 0.042 Uiso 1 1 calc R
C49 C 0.6934(5) -0.0399(4) 1.0717(2) 0.0419(13) Uani 1 1 d .
H49 H 0.647030 -0.046465 1.097768 0.050 Uiso 1 1 calc R
C50 C 0.7945(5) -0.0827(4) 1.0756(2) 0.0483(15) Uani 1 1 d .
H50 H 0.816562 -0.117875 1.104153 0.058 Uiso 1 1 calc R
C51 C 0.8630(5) -0.0729(4) 1.0367(2) 0.0426(13) Uani 1 1 d .
H51 H 0.931788 -0.100746 1.039423 0.051 Uiso 1 1 calc R
C52 C 0.8303(4) -0.0222(3) 0.9939(2) 0.0349(11) Uani 1 1 d .
H52 H 0.876028 -0.017159 0.967472 0.042 Uiso 1 1 calc R
C53 C 0.8198(4) 0.2479(4) 1.06508(19) 0.0324(11) Uani 1 1 d .
H53 H 0.803735 0.182500 1.049133 0.039 Uiso 1 1 calc R
C54 C 0.9400(4) 0.2746(4) 1.0548(2) 0.0352(11) Uani 1 1 d .
H54A H 0.941764 0.278775 1.017413 0.042 Uiso 1 1 calc R
H54B H 0.964672 0.336485 1.072572 0.042 Uiso 1 1 calc R
C55 C 1.0189(5) 0.1988(4) 1.0750(2) 0.0473(14) Uani 1 1 d .
H55A H 0.996751 0.137928 1.055441 0.057 Uiso 1 1 calc R
H55B H 1.094706 0.216791 1.068905 0.057 Uiso 1 1 calc R
C56 C 1.0167(5) 0.1880(4) 1.1335(3) 0.0557(17) Uani 1 1 d .
H56A H 1.063330 0.136562 1.144375 0.067 Uiso 1 1 calc R
H56B H 1.047284 0.246482 1.153380 0.067 Uiso 1 1 calc R
C57 C 0.8980(5) 0.1664(4) 1.1451(2) 0.0493(15) Uani 1 1 d .
H57A H 0.898372 0.165182 1.182848 0.059 Uiso 1 1 calc R
H57B H 0.871679 0.103481 1.129180 0.059 Uiso 1 1 calc R
C58 C 0.8175(5) 0.2396(4) 1.12466(19) 0.0368(12) Uani 1 1 d .
H58A H 0.838461 0.301393 1.143435 0.044 Uiso 1 1 calc R
H58B H 0.742118 0.220782 1.130959 0.044 Uiso 1 1 calc R
C59 C 0.7526(4) 0.4496(3) 1.04530(17) 0.0275(10) Uani 1 1 d .
H59 H 0.683249 0.482335 1.036839 0.033 Uiso 1 1 calc R
C60 C 0.7980(5) 0.4847(4) 1.10216(19) 0.0381(12) Uani 1 1 d .
H60A H 0.869866 0.458153 1.112012 0.046 Uiso 1 1 calc R
H60B H 0.746654 0.463341 1.125730 0.046 Uiso 1 1 calc R
C61 C 0.8116(5) 0.5944(4) 1.1071(2) 0.0469(14) Uani 1 1 d .
H61A H 0.738246 0.620309 1.100617 0.056 Uiso 1 1 calc R
H61B H 0.843450 0.615730 1.142765 0.056 Uiso 1 1 calc R
C62 C 0.8860(5) 0.6333(4) 1.0691(2) 0.0451(14) Uani 1 1 d .
H62A H 0.961996 0.614350 1.078100 0.054 Uiso 1 1 calc R
H62B H 0.887293 0.702606 1.071673 0.054 Uiso 1 1 calc R
C63 C 0.8423(5) 0.5953(4) 1.0132(2) 0.0404(12) Uani 1 1 d .
H63A H 0.892404 0.617918 0.989363 0.048 Uiso 1 1 calc R
H63B H 0.769015 0.619164 1.003088 0.048 Uiso 1 1 calc R
C64 C 0.8338(5) 0.4863(4) 1.0088(2) 0.0361(11) Uani 1 1 d .
H64A H 0.907254 0.462312 1.018326 0.043 Uiso 1 1 calc R
H64B H 0.807414 0.463029 0.972779 0.043 Uiso 1 1 calc R
C65 C 0.5844(4) 0.2868(3) 1.05652(18) 0.0300(10) Uani 1 1 d .
H65 H 0.593057 0.221072 1.066382 0.036 Uiso 1 1 calc R
C66 C 0.4784(4) 0.2815(4) 1.01610(19) 0.0345(11) Uani 1 1 d .
H66A H 0.460599 0.345319 1.006784 0.041 Uiso 1 1 calc R
H66B H 0.491248 0.244289 0.984441 0.041 Uiso 1 1 calc R
C67 C 0.3799(4) 0.2347(4) 1.0397(2) 0.0387(12) Uani 1 1 d .
H67A H 0.313099 0.231958 1.014158 0.046 Uiso 1 1 calc R
H67B H 0.396594 0.169644 1.047002 0.046 Uiso 1 1 calc R
C68 C 0.3576(4) 0.2890(4) 1.0897(2) 0.0374(12) Uani 1 1 d .
H68A H 0.298315 0.255225 1.104483 0.045 Uiso 1 1 calc R
H68B H 0.332732 0.351737 1.081778 0.045 Uiso 1 1 calc R
C69 C 0.4633(5) 0.2998(4) 1.1297(2) 0.0406(12) Uani 1 1 d .
H69A H 0.449025 0.340207 1.160040 0.049 Uiso 1 1 calc R
H69B H 0.481314 0.237586 1.141531 0.049 Uiso 1 1 calc R
C70 C 0.5635(4) 0.3435(4) 1.10675(19) 0.0338(11) Uani 1 1 d .
H70A H 0.549541 0.408874 1.099166 0.041 Uiso 1 1 calc R
H70B H 0.629771 0.344562 1.132468 0.041 Uiso 1 1 calc R
C71 C 0.5413(4) 0.2408(3) 0.80688(18) 0.0285(10) Uani 1 1 d .
H71 H 0.549131 0.232770 0.769377 0.034 Uiso 1 1 calc R
C72 C 0.4498(4) 0.3108(4) 0.8133(2) 0.0377(12) Uani 1 1 d .
H72A H 0.470685 0.371223 0.800018 0.045 Uiso 1 1 calc R
H72B H 0.442451 0.322371 0.850287 0.045 Uiso 1 1 calc R
C73 C 0.3371(5) 0.2708(4) 0.7833(2) 0.0469(14) Uani 1 1 d .
H73A H 0.279568 0.314965 0.789133 0.056 Uiso 1 1 calc R
H73B H 0.342681 0.264647 0.745963 0.056 Uiso 1 1 calc R
C74 C 0.3042(5) 0.1749(5) 0.8011(2) 0.0492(15) Uani 1 1 d .
H74A H 0.233778 0.150679 0.781001 0.059 Uiso 1 1 calc R
H74B H 0.293195 0.181826 0.837874 0.059 Uiso 1 1 calc R
C75 C 0.3932(4) 0.1041(4) 0.7939(2) 0.0416(13) Uani 1 1 d .
H75A H 0.400640 0.093391 0.756903 0.050 Uiso 1 1 calc R
H75B H 0.371391 0.043481 0.806741 0.050 Uiso 1 1 calc R
C76 C 0.5053(4) 0.1429(4) 0.8242(2) 0.0362(11) Uani 1 1 d .
H76A H 0.562337 0.098198 0.818511 0.043 Uiso 1 1 calc R
H76B H 0.498969 0.148599 0.861523 0.043 Uiso 1 1 calc R
C77 C 0.7762(4) 0.1946(3) 0.81676(18) 0.0276(10) Uani 1 1 d .
H77 H 0.768164 0.137998 0.836576 0.033 Uiso 1 1 calc R
C78 C 0.7552(4) 0.1572(4) 0.75856(19) 0.0350(11) Uani 1 1 d .
H78A H 0.677796 0.133333 0.749617 0.042 Uiso 1 1 calc R
H78B H 0.768863 0.208758 0.736523 0.042 Uiso 1 1 calc R
C79 C 0.8330(5) 0.0773(4) 0.7489(2) 0.0413(12) Uani 1 1 d .
H79A H 0.814188 0.023767 0.768694 0.050 Uiso 1 1 calc R
H79B H 0.821464 0.055572 0.711866 0.050 Uiso 1 1 calc R
C80 C 0.9555(5) 0.1090(4) 0.7646(2) 0.0449(13) Uani 1 1 d .
H80A H 0.977446 0.156429 0.741609 0.054 Uiso 1 1 calc R
H80B H 1.001398 0.054649 0.760643 0.054 Uiso 1 1 calc R
C81 C 0.9760(4) 0.1513(4) 0.8216(2) 0.0416(13) Uani 1 1 d .
H81A H 0.963477 0.101549 0.844898 0.050 Uiso 1 1 calc R
H81B H 1.053322 0.175719 0.829753 0.050 Uiso 1 1 calc R
C82 C 0.8994(4) 0.2310(4) 0.83081(19) 0.0322(11) Uani 1 1 d .
H82A H 0.915452 0.283001 0.809404 0.039 Uiso 1 1 calc R
H82B H 0.912675 0.255289 0.867415 0.039 Uiso 1 1 calc R
C83 C 0.7081(4) 0.4010(4) 0.81851(19) 0.0324(11) Uani 1 1 d .
H83 H 0.645934 0.438893 0.827394 0.039 Uiso 1 1 calc R
C84 C 0.8141(5) 0.4553(4) 0.8466(2) 0.0378(12) Uani 1 1 d .
H84A H 0.813297 0.456495 0.884291 0.045 Uiso 1 1 calc R
H84B H 0.879463 0.422670 0.838110 0.045 Uiso 1 1 calc R
C85 C 0.8213(6) 0.5576(4) 0.8300(2) 0.0489(14) Uani 1 1 d .
H85A H 0.759264 0.591763 0.841197 0.059 Uiso 1 1 calc R
H85B H 0.890437 0.590065 0.847137 0.059 Uiso 1 1 calc R
C86 C 0.8179(5) 0.5589(4) 0.7708(2) 0.0489(14) Uani 1 1 d .
H86A H 0.883434 0.529532 0.759918 0.059 Uiso 1 1 calc R
H86B H 0.819774 0.624537 0.761241 0.059 Uiso 1 1 calc R
C87 C 0.7123(6) 0.5052(5) 0.7425(3) 0.0560(16) Uani 1 1 d .
H87A H 0.713209 0.504600 0.704826 0.067 Uiso 1 1 calc R
H87B H 0.646905 0.537678 0.751106 0.067 Uiso 1 1 calc R
C88 C 0.7051(5) 0.4025(4) 0.75866(19) 0.0393(12) Uani 1 1 d .
H88A H 0.767312 0.368595 0.747468 0.047 Uiso 1 1 calc R
H88B H 0.636079 0.370107 0.741343 0.047 Uiso 1 1 calc R

loop_
_atom_site_aniso_label
_atom_site_aniso_U_11
_atom_site_aniso_U_22
_atom_site_aniso_U_33
_atom_site_aniso_U_23
_atom_site_aniso_U_13
_atom_site_aniso_U_12
Pd1 0.0256(2) 0.0348(2) 0.0222(2) 0.00180(14) 0.00499(14) -0.00200(15)
Cl1 0.0291(6) 0.0418(7) 0.0295(6) 0.0039(5) 0.0038(5) -0.0050(5)
P1 0.0222(6) 0.0466(7) 0.0207(6) 0.0020(5) 0.0042(5) -0.0014(5)
P2 0.0312(7) 0.0353(7) 0.0227(6) 0.0016(5) 0.0049(5) -0.0019(5)
F1 0.0330(16) 0.0499(18) 0.0419(17) -0.0009(14) -0.0033(13) 0.0054(14)
F2 0.057(2) 0.0413(16) 0.0274(15) 0.0065(12) 0.0097(14) -0.0010(14)
O1 0.0302(19) 0.045(2) 0.038(2) -0.0015(16) 0.0117(15) -0.0064(16)
C1 0.032(3) 0.040(3) 0.018(2) -0.0006(18) 0.0065(19) 0.002(2)
C2 0.030(3) 0.038(3) 0.030(3) 0.005(2) 0.004(2) -0.004(2)
C3 0.039(3) 0.040(3) 0.029(3) 0.004(2) 0.007(2) 0.007(2)
C4 0.042(3) 0.038(3) 0.034(3) -0.001(2) 0.012(2) -0.002(2)
C5 0.055(4) 0.046(3) 0.039(3) -0.010(2) 0.002(3) -0.011(3)
C6 0.070(5) 0.082(5) 0.034(3) -0.020(3) 0.008(3) 0.007(4)
C7 0.050(4) 0.115(6) 0.039(4) -0.015(4) 0.015(3) 0.016(4)
C8 0.035(3) 0.076(4) 0.035(3) -0.002(3) 0.004(2) 0.005(3)
C9 0.030(3) 0.073(4) 0.034(3) 0.001(3) 0.015(2) 0.000(3)
C10 0.043(3) 0.062(4) 0.039(3) 0.004(3) 0.012(3) -0.006(3)
C11 0.055(4) 0.115(6) 0.045(4) 0.005(4) 0.023(3) 0.006(4)
C12 0.047(4) 0.075(4) 0.045(3) -0.003(3) 0.021(3) 0.007(3)
C13 0.041(3) 0.074(4) 0.055(4) 0.002(3) 0.010(3) 0.002(3)
C14 0.057(4) 0.067(4) 0.054(4) 0.016(3) 0.019(3) 0.014(3)
C15 0.026(3) 0.047(3) 0.029(3) -0.001(2) 0.003(2) -0.001(2)
C16 0.028(3) 0.050(3) 0.035(3) -0.001(2) 0.003(2) 0.002(2)
C17 0.034(3) 0.054(4) 0.063(4) 0.000(3) 0.008(3) -0.004(3)
C18 0.037(3) 0.070(4) 0.053(4) 0.001(3) -0.001(3) -0.014(3)
C19 0.051(4) 0.057(4) 0.036(3) -0.007(3) -0.001(3) -0.011(3)
C20 0.041(3) 0.055(3) 0.032(3) 0.005(2) 0.003(2) -0.005(3)
C21 0.033(3) 0.045(3) 0.031(3) 0.004(2) 0.004(2) -0.003(2)
C22 0.041(3) 0.040(3) 0.033(3) 0.001(2) 0.004(2) 0.001(2)
C23 0.045(3) 0.042(3) 0.047(3) 0.001(2) -0.004(3) -0.002(3)
C24 0.043(3) 0.038(3) 0.062(4) 0.013(3) 0.000(3) -0.002(3)
C25 0.030(3) 0.064(4) 0.060(4) 0.032(3) 0.010(3) -0.001(3)
C26 0.032(3) 0.066(4) 0.040(3) 0.019(3) 0.012(2) 0.007(3)
C27 0.027(2) 0.047(3) 0.026(2) -0.004(2) 0.0058(19) 0.002(2)
C28 0.035(3) 0.042(3) 0.034(3) -0.005(2) 0.000(2) 0.003(2)
C29 0.045(3) 0.050(3) 0.038(3) -0.008(2) 0.002(2) 0.012(3)
C30 0.038(3) 0.065(4) 0.042(3) -0.008(3) 0.002(3) 0.012(3)
C31 0.025(3) 0.088(5) 0.035(3) -0.011(3) 0.007(2) 0.004(3)
C32 0.026(3) 0.059(3) 0.033(3) -0.006(2) 0.006(2) 0.000(2)
C33 0.036(3) 0.035(3) 0.027(2) 0.0043(19) 0.005(2) -0.002(2)
C34 0.035(3) 0.043(3) 0.031(3) 0.002(2) 0.000(2) 0.005(2)
C35 0.031(3) 0.045(3) 0.055(4) 0.007(3) 0.001(3) 0.001(2)
C36 0.042(3) 0.045(3) 0.043(3) 0.010(2) -0.009(3) -0.009(2)
C37 0.049(3) 0.038(3) 0.027(3) 0.003(2) -0.003(2) -0.007(2)
C38 0.039(3) 0.040(3) 0.025(2) 0.002(2) -0.004(2) 0.001(2)
C39 0.042(3) 0.040(3) 0.028(3) 0.004(2) 0.008(2) -0.011(2)
C40 0.059(4) 0.049(3) 0.030(3) 0.005(2) 0.012(3) -0.011(3)
C41 0.091(5) 0.069(4) 0.032(3) 0.006(3) 0.022(3) -0.031(4)
C42 0.125(7) 0.048(4) 0.040(4) 0.013(3) 0.013(4) -0.021(4)
C43 0.089(5) 0.041(3) 0.033(3) 0.005(2) 0.008(3) -0.011(3)
C44 0.068(4) 0.035(3) 0.025(3) 0.002(2) 0.006(3) -0.004(3)
Pd2 0.0267(2) 0.0250(2) 0.02299(19) 0.00089(13) 0.00687(14) -0.00200(14)
Cl2 0.0385(7) 0.0311(6) 0.0315(6) 0.0027(5) 0.0061(5) 0.0058(5)
P3 0.0269(6) 0.0287(6) 0.0235(6) 0.0019(4) 0.0076(5) -0.0019(5)
P4 0.0262(6) 0.0300(6) 0.0241(6) 0.0010(5) 0.0067(5) -0.0038(5)
F3 0.0286(15) 0.0387(16) 0.0548(19) 0.0134(14) 0.0005(14) -0.0049(13)
F4 0.064(2) 0.0314(15) 0.0351(16) -0.0053(12) 0.0055(15) -0.0077(14)
O2 0.0252(18) 0.0361(18) 0.0350(19) 0.0010(14) 0.0102(14) 0.0017(14)
C45 0.043(3) 0.027(2) 0.025(2) -0.0060(18) 0.015(2) -0.006(2)
C46 0.029(3) 0.033(3) 0.034(3) 0.001(2) 0.004(2) -0.002(2)
C47 0.031(3) 0.024(2) 0.037(3) -0.0014(19) 0.009(2) -0.0055(19)
C48 0.033(3) 0.029(2) 0.042(3) 0.002(2) 0.005(2) -0.007(2)
C49 0.041(3) 0.048(3) 0.038(3) 0.008(2) 0.011(2) -0.010(2)
C50 0.043(3) 0.048(3) 0.053(4) 0.024(3) -0.005(3) -0.006(3)
C51 0.034(3) 0.036(3) 0.057(4) 0.012(2) 0.003(3) -0.004(2)
C52 0.032(3) 0.027(2) 0.047(3) 0.005(2) 0.011(2) -0.001(2)
C53 0.032(3) 0.036(3) 0.029(3) 0.000(2) 0.004(2) -0.001(2)
C54 0.029(3) 0.035(3) 0.040(3) -0.002(2) 0.000(2) -0.004(2)
C55 0.031(3) 0.042(3) 0.067(4) -0.001(3) 0.001(3) 0.000(2)
C56 0.046(4) 0.043(3) 0.072(5) 0.013(3) -0.018(3) -0.002(3)
C57 0.055(4) 0.049(3) 0.041(3) 0.010(3) -0.005(3) -0.001(3)
C58 0.043(3) 0.036(3) 0.031(3) 0.003(2) 0.003(2) 0.005(2)
C59 0.032(3) 0.027(2) 0.023(2) -0.0002(17) 0.0016(19) -0.0066(19)
C60 0.048(3) 0.039(3) 0.026(3) -0.002(2) 0.007(2) -0.007(2)
C61 0.059(4) 0.035(3) 0.043(3) -0.011(2) 0.004(3) -0.006(3)
C62 0.046(3) 0.027(3) 0.060(4) -0.002(2) 0.002(3) -0.006(2)
C63 0.039(3) 0.041(3) 0.041(3) 0.010(2) 0.002(2) -0.007(2)
C64 0.040(3) 0.038(3) 0.029(3) 0.002(2) 0.005(2) -0.011(2)
C65 0.035(3) 0.026(2) 0.032(3) 0.0064(18) 0.014(2) -0.0045(19)
C66 0.033(3) 0.041(3) 0.029(3) -0.003(2) 0.007(2) -0.006(2)
C67 0.031(3) 0.037(3) 0.049(3) 0.000(2) 0.011(2) -0.007(2)
C68 0.030(3) 0.046(3) 0.037(3) 0.001(2) 0.011(2) -0.001(2)
C69 0.039(3) 0.050(3) 0.035(3) 0.010(2) 0.013(2) -0.001(2)
C70 0.035(3) 0.040(3) 0.027(2) 0.003(2) 0.008(2) -0.001(2)
C71 0.027(2) 0.038(3) 0.020(2) -0.0014(18) 0.0064(18) -0.003(2)
C72 0.031(3) 0.040(3) 0.042(3) -0.001(2) 0.008(2) 0.004(2)
C73 0.028(3) 0.063(4) 0.047(3) -0.009(3) 0.003(2) 0.004(3)
C74 0.029(3) 0.071(4) 0.045(3) -0.011(3) 0.007(2) -0.009(3)
C75 0.034(3) 0.046(3) 0.043(3) -0.002(2) 0.004(2) -0.008(2)
C76 0.030(3) 0.038(3) 0.040(3) 0.001(2) 0.007(2) -0.010(2)
C77 0.026(2) 0.029(2) 0.029(2) -0.0019(18) 0.0128(19) -0.0028(19)
C78 0.032(3) 0.044(3) 0.028(3) -0.008(2) 0.007(2) -0.001(2)
C79 0.045(3) 0.045(3) 0.034(3) -0.009(2) 0.014(2) -0.002(2)
C80 0.036(3) 0.055(3) 0.045(3) -0.006(3) 0.014(2) 0.006(3)
C81 0.029(3) 0.055(3) 0.042(3) -0.003(2) 0.012(2) 0.003(2)
C82 0.026(2) 0.040(3) 0.030(3) 0.002(2) 0.006(2) -0.007(2)
C83 0.035(3) 0.036(3) 0.028(2) 0.002(2) 0.009(2) 0.001(2)
C84 0.043(3) 0.035(3) 0.036(3) 0.000(2) 0.009(2) -0.008(2)
C85 0.060(4) 0.038(3) 0.049(3) 0.002(2) 0.015(3) -0.011(3)
C86 0.059(4) 0.038(3) 0.054(4) 0.014(3) 0.023(3) -0.003(3)
C87 0.065(4) 0.058(4) 0.047(4) 0.023(3) 0.010(3) -0.002(3)
C88 0.046(3) 0.045(3) 0.028(3) 0.009(2) 0.007(2) -0.010(2)

loop_
_atom_type_symbol
_atom_type_description
_atom_type_scat_dispersion_real
_atom_type_scat_dispersion_imag
_atom_type_scat_source
C C 0.0033 0.0016 'International Tables Vol C Tables 4.2.6.8 and 6.1.1.4'
H H 0.0000 0.0000 'International Tables Vol C Tables 4.2.6.8 and 6.1.1.4'
Cl Cl 0.1484 0.1585 'International Tables Vol C Tables 4.2.6.8 and 6.1.1.4'
F F 0.0171 0.0103 'International Tables Vol C Tables 4.2.6.8 and 6.1.1.4'
O O 0.0106 0.0060 'International Tables Vol C Tables 4.2.6.8 and 6.1.1.4'
P P 0.1023 0.0942 'International Tables Vol C Tables 4.2.6.8 and 6.1.1.4'
Pd Pd -0.9988 1.0072 'International Tables Vol C Tables 4.2.6.8 and 6.1.1.4'

loop_
_exptl_crystal_face_index_h
_exptl_crystal_face_index_k
_exptl_crystal_face_index_l
_exptl_crystal_face_perp_dist
2 -1 -2 0.1935
-2 1 2 0.1935
-1 2 -1 0.1835
1 -2 1 0.1835
1 0 2 0.2135
-1 0 -2 0.2135
0 -1 -1 0.2504
0 1 1 0.2504
1 1 -2 0.2192
-1 -1 2 0.2192

loop_
_geom_angle_atom_site_label_1
_geom_angle_atom_site_label_2
_geom_angle_atom_site_label_3
_geom_angle
P1 Pd1 Cl1 88.89(4)
P2 Pd1 Cl1 88.50(4)
P2 Pd1 P1 166.50(5)
C1 Pd1 Cl1 176.60(14)
C1 Pd1 P1 92.15(13)
C1 Pd1 P2 91.22(13)
C9 P1 Pd1 110.82(18)
C15 P1 Pd1 116.90(17)
C15 P1 C9 102.6(2)
C21 P1 Pd1 105.11(16)
C21 P1 C9 111.4(3)
C21 P1 C15 110.2(2)
C27 P2 Pd1 105.67(16)
C27 P2 C39 102.4(2)
C33 P2 Pd1 114.87(16)
C33 P2 C27 103.1(2)
C33 P2 C39 109.6(2)
C39 P2 Pd1 119.00(17)
O1 C1 Pd1 128.4(4)
O1 C1 C2 114.9(4)
C2 C1 Pd1 116.7(3)
F1 C2 F2 105.8(4)
F1 C2 C1 109.8(4)
F1 C2 C3 110.7(4)
F2 C2 C1 106.3(4)
F2 C2 C3 108.8(4)
C3 C2 C1 114.9(4)
C4 C3 C2 119.9(5)
C4 C3 C8 120.2(5)
C8 C3 C2 119.9(5)
C3 C4 C5 120.0(5)
C6 C5 C4 120.3(6)
C7 C6 C5 118.9(5)
C6 C7 C8 121.5(6)
C7 C8 C3 119.1(6)
C10 C9 P1 118.1(4)
C10 C9 C14 111.3(5)
C14 C9 P1 114.0(4)
C9 C10 C11 110.2(5)
C12 C11 C10 114.6(5)
C13 C12 C11 113.9(6)
C12 C13 C14 114.5(6)
C13 C14 C9 112.3(5)
C16 C15 P1 112.5(3)
C20 C15 P1 117.4(4)
C20 C15 C16 109.7(4)
C17 C16 C15 111.7(4)
C18 C17 C16 110.4(5)
C17 C18 C19 110.7(5)
C18 C19 C20 111.8(5)
C15 C20 C19 111.2(5)
C22 C21 P1 110.9(4)
C26 C21 P1 120.6(4)
C26 C21 C22 109.0(4)
C23 C22 C21 110.8(5)
C24 C23 C22 111.1(5)
C23 C24 C25 110.2(5)
C26 C25 C24 112.7(5)
C25 C26 C21 109.9(5)
C28 C27 P2 114.3(4)
C28 C27 C32 110.9(4)
C32 C27 P2 109.7(3)
C27 C28 C29 110.5(5)
C30 C29 C28 111.2(5)
C31 C30 C29 111.3(5)
C30 C31 C32 110.5(5)
C31 C32 C27 109.7(4)
C34 C33 P2 113.6(3)
C38 C33 P2 115.4(4)
C38 C33 C34 111.7(4)
C35 C34 C33 110.3(4)
C36 C35 C34 111.7(5)
C37 C36 C35 110.9(4)
C36 C37 C38 110.9(4)
C33 C38 C37 110.9(4)
C40 C39 P2 117.4(4)
C44 C39 P2 112.8(4)
C44 C39 C40 109.0(4)
C41 C40 C39 109.5(5)
C42 C41 C40 112.2(6)
C41 C42 C43 111.2(5)
C42 C43 C44 112.1(5)
C43 C44 C39 110.9(5)
P3 Pd2 Cl2 89.48(4)
P4 Pd2 Cl2 88.62(4)
P4 Pd2 P3 173.33(4)
C45 Pd2 Cl2 176.64(15)
C45 Pd2 P3 90.34(14)
C45 Pd2 P4 91.93(14)
C53 P3 Pd2 115.91(16)
C53 P3 C59 109.9(2)
C59 P3 Pd2 107.36(15)
C65 P3 Pd2 110.93(16)
C65 P3 C53 102.9(2)
C65 P3 C59 109.7(2)
C71 P4 Pd2 114.85(15)
C71 P4 C77 103.4(2)
C71 P4 C83 103.7(2)
C77 P4 Pd2 113.85(16)
C83 P4 Pd2 110.43(16)
C83 P4 C77 109.9(2)
O2 C45 Pd2 127.4(4)
O2 C45 C46 115.0(4)
C46 C45 Pd2 117.5(3)
F3 C46 F4 105.2(4)
F3 C46 C45 110.8(4)
F3 C46 C47 109.0(4)
F4 C46 C45 106.1(4)
F4 C46 C47 109.3(4)
C47 C46 C45 115.8(4)
C48 C47 C46 121.1(4)
C48 C47 C52 119.9(5)
C52 C47 C46 119.0(4)
C49 C48 C47 119.7(5)
C50 C49 C48 120.6(5)
C49 C50 C51 119.4(5)
C52 C51 C50 120.8(5)
C51 C52 C47 119.6(5)
C54 C53 P3 112.4(4)
C54 C53 C58 109.6(4)
C58 C53 P3 118.6(3)
C55 C54 C53 109.8(4)
C56 C55 C54 111.6(5)
C57 C56 C55 111.0(5)
C56 C57 C58 112.4(5)
C57 C58 C53 110.6(4)
C60 C59 P3 119.1(3)
C64 C59 P3 110.7(3)
C64 C59 C60 108.6(4)
C59 C60 C61 109.8(4)
C62 C61 C60 112.6(5)
C61 C62 C63 110.1(5)
C62 C63 C64 110.6(4)
C63 C64 C59 110.1(4)
C66 C65 P3 113.9(3)
C70 C65 P3 116.6(3)
C70 C65 C66 109.8(4)
C67 C66 C65 109.5(4)
C68 C67 C66 111.9(4)
C67 C68 C69 110.7(4)
C70 C69 C68 112.0(4)
C65 C70 C69 111.5(4)
C72 C71 P4 114.2(3)
C72 C71 C76 109.9(4)
C76 C71 P4 109.7(3)
C71 C72 C73 110.7(4)
C74 C73 C72 111.2(5)
C73 C74 C75 111.2(5)
C74 C75 C76 109.8(4)
C75 C76 C71 111.7(4)
C78 C77 P4 119.3(3)
C78 C77 C82 109.5(4)
C82 C77 P4 111.1(3)
C79 C78 C77 109.4(4)
C80 C79 C78 112.3(4)
C79 C80 C81 111.0(4)
C82 C81 C80 111.4(5)
C81 C82 C77 110.3(4)
C84 C83 P4 114.3(3)
C84 C83 C88 110.2(4)
C88 C83 P4 115.3(3)
C85 C84 C83 110.6(5)
C86 C85 C84 111.2(5)
C85 C86 C87 110.8(5)
C86 C87 C88 110.5(5)
C87 C88 C83 110.9(5)

loop_
_geom_bond_atom_site_label_1
_geom_bond_atom_site_label_2
_geom_bond_distance
Pd1 Cl1 2.4207(13)
Pd1 P1 2.3802(12)
Pd1 P2 2.3775(12)
Pd1 C1 1.973(5)
P1 C9 1.872(5)
P1 C15 1.870(5)
P1 C21 1.861(5)
P2 C27 1.857(5)
P2 C33 1.854(5)
P2 C39 1.870(5)
F1 C2 1.364(6)
F2 C2 1.375(6)
O1 C1 1.199(6)
C1 C2 1.583(7)
C2 C3 1.502(7)
C3 C4 1.382(8)
C3 C8 1.389(8)
C4 C5 1.389(7)
C5 C6 1.389(9)
C6 C7 1.382(10)
C7 C8 1.383(8)
C9 C10 1.505(8)
C9 C14 1.521(8)
C10 C11 1.542(9)
C11 C12 1.477(9)
C12 C13 1.471(9)
C13 C14 1.511(9)
C15 C16 1.533(7)
C15 C20 1.527(7)
C16 C17 1.521(8)
C17 C18 1.520(9)
C18 C19 1.525(9)
C19 C20 1.533(8)
C21 C22 1.532(7)
C21 C26 1.530(7)
C22 C23 1.517(8)
C23 C24 1.514(8)
C24 C25 1.525(9)
C25 C26 1.521(9)
C27 C28 1.524(8)
C27 C32 1.542(7)
C28 C29 1.542(7)
C29 C30 1.513(8)
C30 C31 1.511(9)
C31 C32 1.530(8)
C33 C34 1.534(7)
C33 C38 1.524(7)
C34 C35 1.530(7)
C35 C36 1.518(8)
C36 C37 1.513(8)
C37 C38 1.531(7)
C39 C40 1.542(7)
C39 C44 1.535(8)
C40 C41 1.524(8)
C41 C42 1.505(11)
C42 C43 1.517(9)
C43 C44 1.525(8)
Pd2 Cl2 2.4129(12)
Pd2 P3 2.3879(12)
Pd2 P4 2.3751(12)
Pd2 C45 1.979(5)
P3 C53 1.853(5)
P3 C59 1.861(5)
P3 C65 1.851(5)
P4 C71 1.852(5)
P4 C77 1.864(5)
P4 C83 1.859(5)
F3 C46 1.369(6)
F4 C46 1.387(6)
O2 C45 1.203(6)
C45 C46 1.571(7)
C46 C47 1.502(7)
C47 C48 1.388(7)
C47 C52 1.390(7)
C48 C49 1.380(7)
C49 C50 1.379(8)
C50 C51 1.385(8)
C51 C52 1.377(7)
C53 C54 1.538(7)
C53 C58 1.548(7)
C54 C55 1.533(7)
C55 C56 1.526(9)
C56 C57 1.518(9)
C57 C58 1.522(7)
C59 C60 1.535(6)
C59 C64 1.534(7)
C60 C61 1.537(7)
C61 C62 1.519(9)
C62 C63 1.519(8)
C63 C64 1.526(7)
C65 C66 1.538(7)
C65 C70 1.525(7)
C66 C67 1.538(7)
C67 C68 1.510(7)
C68 C69 1.529(7)
C69 C70 1.529(7)
C71 C72 1.526(7)
C71 C76 1.534(7)
C72 C73 1.537(7)
C73 C74 1.503(9)
C74 C75 1.515(8)
C75 C76 1.528(7)
C77 C78 1.538(6)
C77 C82 1.538(6)
C78 C79 1.523(7)
C79 C80 1.518(8)
C80 C81 1.528(7)
C81 C82 1.508(7)
C83 C84 1.528(7)
C83 C88 1.536(7)
C84 C85 1.528(8)
C85 C86 1.518(8)
C86 C87 1.523(9)
C87 C88 1.529(8)

loop_
_exptl_oxdiff_crystal_face_indexfrac_h
_exptl_oxdiff_crystal_face_indexfrac_k
_exptl_oxdiff_crystal_face_indexfrac_l
_exptl_oxdiff_crystal_face_x
_exptl_oxdiff_crystal_face_y
_exptl_oxdiff_crystal_face_z
2.0044 -1.0044 -2.0101 -0.0273 0.0814 0.1029
-2.0044 1.0044 2.0101 0.0273 -0.0814 -0.1029
-1.0027 2.0037 -0.9957 -0.0064 0.0197 -0.1164
1.0027 -2.0037 0.9957 0.0064 -0.0197 0.1164
1.0026 0.0012 2.0025 -0.0708 -0.0275 0.0420
-1.0026 -0.0012 -2.0025 0.0708 0.0275 -0.0420
0.0000 -1.0028 -1.0045 0.0455 0.0159 0.0355
-0.0000 1.0028 1.0045 -0.0455 -0.0159 -0.0355
1.0018 1.0001 -2.0037 -0.0475 0.0771 -0.0102
-1.0018 -1.0001 2.0037 0.0475 -0.0771 0.0102
